data_9002662
loop_
_publ_author_name
'Welch, M. D.'
'Marshall, W. G.'
'Ross, N. L.'
'Knight, K. S.'

_publ_section_title
;
 H positions in leucophoenicite, Mn7Si3(OH)2:
 A close relative of the hydrous B phases
;
_journal_name_full 'American Mineralogist'
_journal_page_first 154
_journal_page_last 159
_journal_volume 87
_journal_year 2002
_chemical_compound_source 'Franklin, New Jersey, USA'
_chemical_formula_sum 'Ca0.64 H2 Mg0.04 Mn6.28 O14 Si3 Zn0.04'
_chemical_name_mineral Leucophoenicite
_space_group_IT_number 14
_symmetry_space_group_name_Hall '-P 2yab'
_symmetry_space_group_name_H-M 'P 1 21/a 1'
_cell_angle_alpha 90
_cell_angle_beta 103.956
_cell_angle_gamma 90
_cell_length_a 10.8259
_cell_length_b 4.8565
_cell_length_c 11.3758
_cell_formula_units_Z 2
_cell_volume 580.439
_database_code_amcsd 0002751
_exptl_crystal_density_diffrn 3.917
_cod_original_formula_sum 'Mn6.28 Ca.64 Mg.04 Zn.04 Si3 O14 H2'
_cod_database_code 9002662

loop_
_space_group_symop_operation_xyz
x,y,z
1/2+x,1/2-y,z
1/2-x,1/2+y,-z
-x,-y,-z

loop_
_atom_site_label
_atom_site_fract_x
_atom_site_fract_y
_atom_site_fract_z
_atom_site_occupancy
_atom_site_U_iso_or_equiv
Mn1 0.00000 0.00000 0.00000 1.00000 0.01340
Mn2 0.31490 0.01500 0.13960 0.64000 0.01340
Ca2 0.31490 0.01500 0.13960 0.32000 0.01340
Mg2 0.31490 0.01500 0.13960 0.02000 0.01340
Zn2 0.31490 0.01500 0.13960 0.02000 0.01340
Mn3 0.33080 0.49600 0.41570 1.00000 0.01340
Mn4 0.08700 -0.00900 0.29570 1.00000 0.01340
Si1 0.02090 0.42300 0.43660 0.50000 0.00520
Si2 0.12710 0.57530 0.14180 1.00000 0.00520
O1 0.49160 -0.21740 0.14630 1.00000 0.00940
O2 0.33980 0.21980 -0.02380 1.00000 0.01410
O3 0.22700 -0.29010 0.25950 1.00000 0.00550
O4 0.41510 0.24100 0.30410 1.00000 0.02200
O5 0.17530 0.25390 0.43810 1.00000 0.01340
O6 0.12710 0.24570 0.14420 1.00000 0.00790
O7 0.52270 0.75800 0.43700 1.00000 0.02600
H1 -0.06600 0.42100 0.32600 0.50000 0.01500
H2 0.12650 0.40400 0.43600 0.50000 0.01500

loop_
_cod_related_entry_id
_cod_related_entry_database
_cod_related_entry_code
1 AMCSD 0002751
